data_4344683
loop_
_publ_author_name
'Rahaman, Sk Atiur'
'Roy, Biswajit'
'Mandal, Soumik'
'Bandyopadhyay, Subhajit'

_publ_section_title
;
 A Kamikaze Approach for Capturing Hg(2+) Ions through the Formation of a
 One-Dimensional Metal-Organometallic Polymer.
;
_journal_issue 3
_journal_name_full 'Inorganic chemistry'
_journal_page_first 1069
_journal_page_last 1075
_journal_paper_doi 10.1021/acs.inorgchem.5b02104
_journal_volume 55
_journal_year 2016
_chemical_absolute_configuration ad
_chemical_formula_moiety 'C13 H11 N3 S'
_chemical_formula_sum 'C13 H11 N3 S'
_chemical_formula_weight 241.31
_chemical_name_systematic
;
 ? 
;
_space_group_crystal_system orthorhombic
_space_group_IT_number 19
_space_group_name_Hall 'P 2ac 2ab'
_space_group_name_H-M_alt 'P 21 21 21'
_symmetry_space_group_name_Hall 'P 2ac 2ab'
_symmetry_space_group_name_H-M 'P 21 21 21'
_atom_sites_solution_hydrogens geom
_atom_sites_solution_primary direct
_atom_sites_solution_secondary difmap
_audit_creation_date 2015-03-03
_audit_creation_method
;
  Olex2 1.2-ac2
  (compiled 2012.03.27 svn.r2268, GUI svn.r4156)
;
_cell_angle_alpha 90.00
_cell_angle_beta 90.00
_cell_angle_gamma 90.00
_cell_formula_units_Z 4
_cell_length_a 4.3218(5)
_cell_length_b 11.4472(14)
_cell_length_c 22.914(3)
_cell_measurement_temperature 100(2)
_cell_volume 1133.6(2)
_computing_molecular_graphics
;
O. V. Dolomanov, L. J. Bourhis, R. J. Gildea, J. A. K. Howard and H. Puschmann,
OLEX2: a complete structure solution, refinement and analysis program.
J. Appl. Cryst. (2009). 42, 339-341.
;
_computing_publication_material
;
O. V. Dolomanov, L. J. Bourhis, R. J. Gildea, J. A. K. Howard and H. Puschmann,
OLEX2: a complete structure solution, refinement and analysis program.
J. Appl. Cryst. (2009). 42, 339-341.
;
_computing_structure_refinement
;
SHELXL, G.M. Sheldrick, Acta Cryst.
(2008). A64, 112-122
;
_computing_structure_solution
;
SHELXS, G.M. Sheldrick, Acta Cryst.
(2008). A64, 112-122
;
_diffrn_ambient_temperature 100(2)
_diffrn_measured_fraction_theta_full 0.983
_diffrn_measured_fraction_theta_max 0.983
_diffrn_measurement_device_type 'Bruker APEX-II CCD'
_diffrn_measurement_method '\f and \w scans'
_diffrn_radiation_monochromator graphite
_diffrn_radiation_type MoK\a
_diffrn_radiation_wavelength 0.71073
_diffrn_reflns_av_R_equivalents 0.0419
_diffrn_reflns_av_unetI/netI 0.0750
_diffrn_reflns_limit_h_max 5
_diffrn_reflns_limit_h_min -5
_diffrn_reflns_limit_k_max 4
_diffrn_reflns_limit_k_min -14
_diffrn_reflns_limit_l_max 28
_diffrn_reflns_limit_l_min -30
_diffrn_reflns_number 3326
_diffrn_reflns_theta_full 26.97
_diffrn_reflns_theta_max 28.91
_diffrn_reflns_theta_min 3.21
_diffrn_source 'fine-focus sealed tube'
_diffrn_standards_number 0
_exptl_absorpt_coefficient_mu 0.264
_exptl_absorpt_correction_type none
_exptl_crystal_colour colourless
_exptl_crystal_density_diffrn 1.414
_exptl_crystal_density_method 'not measured'
_exptl_crystal_description block
_exptl_crystal_F_000 504
_exptl_crystal_size_max 0.18
_exptl_crystal_size_mid 0.14
_exptl_crystal_size_min 0.08
_refine_diff_density_max 0.581
_refine_diff_density_min -0.347
_refine_diff_density_rms 0.088
_refine_ls_abs_structure_details 'Flack H D (1983), Acta Cryst. A39, 876-881'
_refine_ls_abs_structure_Flack -0.02(17)
_refine_ls_extinction_method none
_refine_ls_goodness_of_fit_ref 1.142
_refine_ls_hydrogen_treatment constr
_refine_ls_matrix_type full
_refine_ls_number_parameters 154
_refine_ls_number_reflns 2133
_refine_ls_number_restraints 0
_refine_ls_restrained_S_all 1.142
_refine_ls_R_factor_all 0.0607
_refine_ls_R_factor_gt 0.0531
_refine_ls_shift/su_max 0.000
_refine_ls_shift/su_mean 0.000
_refine_ls_structure_factor_coef Fsqd
_refine_ls_weighting_details 'calc w=1/[\s^2^(Fo^2^)+(0.0480P)^2^+1.4774P] where P=(Fo^2^+2Fc^2^)/3'
_refine_ls_weighting_scheme calc
_refine_ls_wR_factor_gt 0.1414
_refine_ls_wR_factor_ref 0.1462
_reflns_number_gt 1908
_reflns_number_total 2133
_reflns_threshold_expression >2sigma(I)
_cod_data_source_file ic5b02104_si_002.cif
_cod_data_source_block 1
_cod_database_code 4344683

loop_
_space_group_symop_id
_space_group_symop_operation_xyz
1 'x, y, z'
2 'x+1/2, -y+1/2, -z'
3 '-x, y+1/2, -z+1/2'
4 '-x+1/2, -y, z+1/2'

loop_
_atom_site_label
_atom_site_type_symbol
_atom_site_fract_x
_atom_site_fract_y
_atom_site_fract_z
_atom_site_U_iso_or_equiv
_atom_site_adp_type
_atom_site_occupancy
_atom_site_symmetry_multiplicity
_atom_site_calc_flag
_atom_site_refinement_flags
N1 N 0.4092(8) 0.4226(3) 0.08305(15) 0.0210(8) Uani 1 1 d .
N2 N 0.5344(8) 0.6049(3) 0.17188(14) 0.0176(8) Uani 1 1 d .
N3 N 0.2165(8) 0.6932(3) 0.22952(13) 0.0158(7) Uani 1 1 d .
S1 S 0.3276(3) 0.81460(9) 0.12893(5) 0.0205(3) Uani 1 1 d .
C1 C 0.2458(10) 0.3734(4) 0.04019(18) 0.0224(10) Uani 1 1 d .
H1 H 0.1515 0.3020 0.0476 0.027 Uiso 1 1 calc R
C2 C 0.2079(11) 0.4218(4) -0.01438(18) 0.0245(10) Uani 1 1 d .
H2 H 0.0964 0.3832 -0.0432 0.029 Uiso 1 1 calc R
C3 C 0.3416(11) 0.5303(4) -0.02509(18) 0.0268(10) Uani 1 1 d .
H3 H 0.3173 0.5668 -0.0611 0.032 Uiso 1 1 calc R
C4 C 0.5106(11) 0.5827(4) 0.01872(18) 0.0220(9) Uani 1 1 d .
H4 H 0.6033 0.6550 0.0127 0.026 Uiso 1 1 calc R
C5 C 0.5403(10) 0.5259(4) 0.07182(18) 0.0191(9) Uani 1 1 d .
C6 C 0.7289(9) 0.5782(4) 0.12111(17) 0.0196(9) Uani 1 1 d .
H6A H 0.8896 0.5237 0.1325 0.023 Uiso 1 1 calc R
H6B H 0.8281 0.6492 0.1076 0.023 Uiso 1 1 calc R
C7 C 0.5022(10) 0.5343(4) 0.22003(17) 0.0188(9) Uani 1 1 d .
H7 H 0.5988 0.4627 0.2260 0.023 Uiso 1 1 calc R
C8 C 0.3026(11) 0.5885(3) 0.25747(17) 0.0175(8) Uani 1 1 d .
C9 C 0.1828(10) 0.5661(4) 0.31422(16) 0.0194(9) Uani 1 1 d .
H9 H 0.2392 0.4988 0.3343 0.023 Uiso 1 1 calc R
C10 C -0.0134(11) 0.6436(4) 0.33843(18) 0.0224(10) Uani 1 1 d .
H10 H -0.0927 0.6288 0.3754 0.027 Uiso 1 1 calc R
C11 C -0.1035(10) 0.7488(4) 0.30843(18) 0.0232(10) Uani 1 1 d .
H11 H -0.2394 0.8010 0.3260 0.028 Uiso 1 1 calc R
C12 C 0.0096(10) 0.7713(3) 0.25483(19) 0.0182(8) Uani 1 1 d .
H12 H -0.0502 0.8384 0.2349 0.022 Uiso 1 1 calc R
C14 C 0.3603(9) 0.7042(3) 0.17654(16) 0.0157(8) Uani 1 1 d .

loop_
_atom_site_aniso_label
_atom_site_aniso_U_11
_atom_site_aniso_U_22
_atom_site_aniso_U_33
_atom_site_aniso_U_23
_atom_site_aniso_U_13
_atom_site_aniso_U_12
N1 0.024(2) 0.0198(18) 0.0186(17) -0.0011(15) 0.0030(15) -0.0016(16)
N2 0.0168(18) 0.0176(17) 0.0186(16) -0.0028(14) -0.0033(15) 0.0005(15)
N3 0.0156(17) 0.0148(15) 0.0169(15) -0.0010(13) -0.0019(14) -0.0021(15)
S1 0.0201(5) 0.0179(5) 0.0235(5) 0.0046(4) 0.0000(5) -0.0007(5)
C1 0.018(2) 0.019(2) 0.030(2) -0.0036(18) 0.0006(19) -0.0024(18)
C2 0.018(2) 0.035(3) 0.021(2) -0.0095(19) 0.0015(19) -0.001(2)
C3 0.026(2) 0.034(2) 0.021(2) 0.0046(19) 0.002(2) 0.009(2)
C4 0.021(2) 0.017(2) 0.027(2) 0.0007(18) 0.001(2) -0.001(2)
C5 0.015(2) 0.023(2) 0.020(2) -0.0051(18) 0.0055(18) 0.0035(18)
C6 0.0108(18) 0.023(2) 0.025(2) -0.0005(18) 0.0001(18) 0.0002(17)
C7 0.019(2) 0.0151(19) 0.022(2) 0.0015(17) -0.0057(19) -0.0004(19)
C8 0.021(2) 0.0127(18) 0.0191(18) 0.0003(16) -0.0062(19) -0.0005(19)
C9 0.022(2) 0.019(2) 0.0171(18) 0.0008(16) -0.0049(19) -0.001(2)
C10 0.024(2) 0.027(2) 0.0164(19) 0.0002(17) -0.0015(19) -0.007(2)
C11 0.022(2) 0.024(2) 0.023(2) -0.0058(18) -0.0010(19) 0.0020(19)
C12 0.019(2) 0.0121(18) 0.023(2) -0.0008(16) -0.0046(18) 0.0019(18)
C14 0.0138(19) 0.0139(19) 0.0195(19) -0.0035(15) -0.0040(17) 0.0000(17)

loop_
_atom_type_symbol
_atom_type_description
_atom_type_scat_dispersion_real
_atom_type_scat_dispersion_imag
_atom_type_scat_source
C C 0.0033 0.0016 'International Tables Vol C Tables 4.2.6.8 and 6.1.1.4'
H H 0.0000 0.0000 'International Tables Vol C Tables 4.2.6.8 and 6.1.1.4'
N N 0.0061 0.0033 'International Tables Vol C Tables 4.2.6.8 and 6.1.1.4'
O O 0.0106 0.0060 'International Tables Vol C Tables 4.2.6.8 and 6.1.1.4'
S S 0.1246 0.1234 'International Tables Vol C Tables 4.2.6.8 and 6.1.1.4'

loop_
_geom_angle_atom_site_label_1
_geom_angle_atom_site_label_2
_geom_angle_atom_site_label_3
_geom_angle
C1 N1 C5 117.1(4)
C7 N2 C6 124.9(4)
C14 N2 C6 123.4(3)
C14 N2 C7 111.7(3)
C12 N3 C8 121.8(3)
C14 N3 C8 111.2(3)
C14 N3 C12 127.1(3)
N1 C1 H1 117.9
N1 C1 C2 124.1(4)
C2 C1 H1 117.9
C1 C2 H2 121.0
C1 C2 C3 118.0(4)
C3 C2 H2 121.0
C2 C3 H3 120.7
C4 C3 C2 118.6(4)
C4 C3 H3 120.7
C3 C4 H4 120.5
C3 C4 C5 119.0(4)
C5 C4 H4 120.5
N1 C5 C4 123.0(4)
N1 C5 C6 115.7(4)
C4 C5 C6 121.2(4)
N2 C6 C5 111.4(3)
N2 C6 H6A 109.3
N2 C6 H6B 109.3
C5 C6 H6A 109.3
C5 C6 H6B 109.3
H6A C6 H6B 108.0
N2 C7 H7 126.2
C8 C7 N2 107.5(4)
C8 C7 H7 126.2
N3 C8 C9 118.2(4)
C7 C8 N3 105.5(3)
C7 C8 C9 136.3(4)
C8 C9 H9 120.4
C10 C9 C8 119.2(4)
C10 C9 H9 120.4
C9 C10 H10 119.2
C9 C10 C11 121.6(4)
C11 C10 H10 119.2
C10 C11 H11 120.1
C12 C11 C10 119.8(4)
C12 C11 H11 120.1
N3 C12 H12 120.3
C11 C12 N3 119.4(4)
C11 C12 H12 120.3
N2 C14 N3 104.1(3)
N2 C14 S1 128.5(3)
N3 C14 S1 127.4(3)

loop_
_geom_bond_atom_site_label_1
_geom_bond_atom_site_label_2
_geom_bond_distance
N1 C1 1.334(5)
N1 C5 1.336(5)
N2 C6 1.467(5)
N2 C7 1.375(5)
N2 C14 1.366(5)
N3 C8 1.410(5)
N3 C12 1.391(5)
N3 C14 1.370(5)
S1 C14 1.676(4)
C1 H1 0.9300
C1 C2 1.377(6)
C2 H2 0.9300
C2 C3 1.391(7)
C3 H3 0.9300
C3 C4 1.378(6)
C4 H4 0.9300
C4 C5 1.386(6)
C5 C6 1.516(6)
C6 H6A 0.9700
C6 H6B 0.9700
C7 H7 0.9300
C7 C8 1.365(6)
C8 C9 1.423(6)
C9 H9 0.9300
C9 C10 1.347(6)
C10 H10 0.9300
C10 C11 1.440(6)
C11 H11 0.9300
C11 C12 1.347(6)
C12 H12 0.9300
